data_2311313
loop_
_publ_author_name
'Chandra Kumar, K.'
'Umesh, V.'
'Madhura, T. K.'
'Rajesh, B. M.'
'Chandra, ?'

_publ_section_title
;
 Crystal structure of
 2-amino-N-(2-fluoro-phen-yl)-4,5,6,7-tetra-hydro-1-benzo-thio-phene-3-carboxamide.
;
_journal_coeditor_code HB7493
_journal_issue 'Pt 11'
_journal_name_full 'Acta crystallographica. Section E, Crystallographic communications'
_journal_page_first o807
_journal_page_last 8
_journal_paper_doi 10.1107/S2056989015018022
_journal_volume 71
_journal_year 2015
_chemical_formula_iupac 'C15 H15 F N2 O S'
_chemical_formula_moiety 'C15 H15 F N2 O S'
_chemical_formula_sum 'C15 H15 F N2 O S'
_chemical_formula_weight 290.36
_chemical_name_systematic 2-Amino-<i>N</i>-(2-fluorophenyl)-4,5,6,7-tetrahydro-1-benzothiophene-3-carboxamide
_space_group_IT_number 9
_space_group_name_Hall 'C -2yc'
_space_group_name_H-M_alt 'C 1 c 1'
_symmetry_cell_setting monoclinic
_symmetry_space_group_name_Hall 'C -2yc'
_symmetry_space_group_name_H-M 'C 1 c 1'
_atom_sites_solution_hydrogens geom
_atom_sites_solution_primary direct
_atom_sites_solution_secondary difmap
_cell_angle_alpha 90
_cell_angle_beta 116.76(3)
_cell_angle_gamma 90
_cell_formula_units_Z 4
_cell_length_a 11.213(13)
_cell_length_b 14.231(17)
_cell_length_c 9.582(15)
_cell_measurement_reflns_used 2577
_cell_measurement_temperature 293
_cell_measurement_theta_max 26.42
_cell_measurement_theta_min 2.49
_cell_volume 1365(3)
_computing_cell_refinement
;
SAINT (Bruker, 2009)
;
_computing_data_collection
;
APEX2 (Bruker, 2009)
;
_computing_data_reduction
;
SAINT (Bruker, 2009)
;
_computing_molecular_graphics
;
PLATON (Spek, 2009)
;
_computing_publication_material
;
SHELXL97 (Sheldrick, 2008)
;
_computing_structure_refinement
;
SHELXL97 (Sheldrick, 2008)
;
_computing_structure_solution
;
SHELXS97 (Sheldrick, 2008)
;
_diffrn_ambient_temperature 293
_diffrn_measured_fraction_theta_full 0.994
_diffrn_measured_fraction_theta_max 0.994
_diffrn_measurement_device_type 'Bruker APEXII CCD area-detector'
_diffrn_measurement_method '\w and \f scans'
_diffrn_radiation_type MoK\a
_diffrn_radiation_wavelength 0.71073
_diffrn_reflns_av_R_equivalents 0.0286
_diffrn_reflns_av_sigmaI/netI 0.0338
_diffrn_reflns_limit_h_max 14
_diffrn_reflns_limit_h_min -13
_diffrn_reflns_limit_k_max 17
_diffrn_reflns_limit_k_min -17
_diffrn_reflns_limit_l_max 11
_diffrn_reflns_limit_l_min -11
_diffrn_reflns_number 5264
_diffrn_reflns_reduction_process
;
;
_diffrn_reflns_theta_full 26.42
_diffrn_reflns_theta_max 26.42
_diffrn_reflns_theta_min 2.49
_exptl_absorpt_coefficient_mu 0.245
_exptl_absorpt_correction_type none
_exptl_crystal_colour yellow
_exptl_crystal_density_diffrn 1.413
_exptl_crystal_density_method 'Not Measured'
_exptl_crystal_description bolck
_exptl_crystal_F_000 608
_exptl_crystal_size_max 0.30
_exptl_crystal_size_mid 0.25
_exptl_crystal_size_min 0.20
_refine_diff_density_max 0.198
_refine_diff_density_min -0.285
_refine_ls_abs_structure_details
;
Flack (1983), <b>??? Friedel pairs</b>
;
_refine_ls_abs_structure_Flack 0.06(7)
_refine_ls_extinction_method none
_refine_ls_goodness_of_fit_ref 1.836
_refine_ls_hydrogen_treatment constr
_refine_ls_matrix_type full
_refine_ls_number_parameters 182
_refine_ls_number_reflns 2577
_refine_ls_number_restraints 2
_refine_ls_restrained_S_all 1.835
_refine_ls_R_factor_all 0.0426
_refine_ls_R_factor_gt 0.0379
_refine_ls_shift/su_max 0.000
_refine_ls_shift/su_mean 0.000
_refine_ls_structure_factor_coef Fsqd
_refine_ls_weighting_details 'calc w=1/[\s^2^(Fo^2^)+(0.0100P)^2^] where P=(Fo^2^+2Fc^2^)/3'
_refine_ls_weighting_scheme calc
_refine_ls_wR_factor_gt 0.0795
_refine_ls_wR_factor_ref 0.0806
_reflns_number_gt 2363
_reflns_number_total 2577
_reflns_threshold_expression I>2\s(I)
_cod_data_source_file hb7493sup1.cif
_cod_data_source_block I
_cod_original_sg_symbol_H-M 'C c'
_cod_database_code 2311313

loop_
_symmetry_equiv_pos_site_id
_symmetry_equiv_pos_as_xyz
1 x,y,z
2 x,-y,1/2+z
3 1/2+x,1/2+y,z
4 1/2+x,1/2-y,1/2+z

loop_
_atom_site_aniso_label
_atom_site_aniso_U_11
_atom_site_aniso_U_22
_atom_site_aniso_U_33
_atom_site_aniso_U_12
_atom_site_aniso_U_13
_atom_site_aniso_U_23
S14 0.0914(6) 0.0458(4) 0.0421(4) 0.0089(4) 0.0332(4) 0.0085(3)
F7 0.1052(14) 0.0470(9) 0.0552(10) -0.0004(8) 0.0217(9) -0.0020(7)
O10 0.0853(14) 0.0416(10) 0.0432(10) 0.0028(9) 0.0286(10) -0.0026(8)
N8 0.0726(15) 0.0413(11) 0.0362(11) 0.0066(10) 0.0239(11) -0.0015(8)
N16 0.116(2) 0.0397(13) 0.0496(13) 0.0007(12) 0.0400(13) 0.0038(10)
C1 0.0467(15) 0.0481(16) 0.0397(15) 0.0014(11) 0.0147(13) 0.0030(11)
C2 0.073(2) 0.0556(17) 0.0419(15) 0.0064(14) 0.0206(15) 0.0020(12)
C3 0.087(2) 0.080(2) 0.0370(15) 0.0112(17) 0.0154(15) -0.0070(15)
C4 0.095(3) 0.083(2) 0.0342(15) 0.0095(19) 0.0217(16) 0.0113(14)
C5 0.070(2) 0.0614(18) 0.0486(18) 0.0004(14) 0.0153(15) 0.0137(13)
C6 0.0546(17) 0.0487(16) 0.0459(16) -0.0034(12) 0.0170(13) -0.0001(12)
C9 0.0539(17) 0.0385(13) 0.0445(14) -0.0016(12) 0.0255(13) 0.0000(11)
C11 0.0541(17) 0.0391(13) 0.0377(13) 0.0027(11) 0.0241(13) 0.0029(10)
C12 0.0534(16) 0.0389(13) 0.0379(15) 0.0012(11) 0.0238(13) 0.0015(10)
C13 0.0616(16) 0.0414(13) 0.0426(15) 0.0068(12) 0.0255(14) 0.0037(10)
C15 0.0671(19) 0.0425(14) 0.0408(15) 0.0012(12) 0.0293(14) 0.0005(11)
C17 0.0697(17) 0.0404(14) 0.0431(13) 0.0014(12) 0.0291(12) 0.0014(10)
C18 0.075(2) 0.0433(14) 0.0542(16) -0.0033(13) 0.0292(15) -0.0045(12)
C19 0.100(2) 0.0474(15) 0.059(2) 0.0027(16) 0.0418(19) -0.0082(14)
C20 0.079(2) 0.0536(16) 0.0434(16) 0.0055(14) 0.0286(15) -0.0018(12)

loop_
_atom_site_type_symbol
_atom_site_label
_atom_site_fract_x
_atom_site_fract_y
_atom_site_fract_z
_atom_site_U_iso_or_equiv
_atom_site_thermal_displace_type
_atom_site_calc_flag
_atom_site_refinement_flags
_atom_site_occupancy
S S14 0.42139(7) 0.13494(4) 1.08277(7) 0.0586(3) Uani . . 1.000
F F7 0.17969(19) 0.42740(10) 0.4264(2) 0.0746(6) Uani . . 1.000
O O10 0.2917(2) 0.10081(11) 0.56571(19) 0.0568(7) Uani . . 1.000
N N8 0.2299(2) 0.25423(14) 0.5376(2) 0.0503(7) Uani . . 1.000
N N16 0.3503(2) 0.01559(15) 0.8447(3) 0.0674(9) Uani . . 1.000
C C1 0.1812(2) 0.26650(18) 0.3762(3) 0.0466(9) Uani . . 1.000
C C2 0.1530(3) 0.1953(2) 0.2671(3) 0.0588(10) Uani . . 1.000
C C3 0.1087(4) 0.2175(3) 0.1106(3) 0.0727(11) Uani . . 1.000
C C4 0.0865(3) 0.3097(3) 0.0601(4) 0.0735(13) Uani . . 1.000
C C5 0.1109(3) 0.3807(2) 0.1661(3) 0.0643(11) Uani . . 1.000
C C6 0.1566(3) 0.35800(18) 0.3201(3) 0.0519(9) Uani . . 1.000
C C9 0.2880(3) 0.17625(17) 0.6279(3) 0.0444(9) Uani . . 1.000
C C11 0.3397(2) 0.18699(17) 0.7955(3) 0.0423(8) Uani . . 1.000
C C12 0.3705(3) 0.27223(17) 0.8901(3) 0.0422(8) Uani . . 1.000
C C13 0.4142(3) 0.25543(17) 1.0436(3) 0.0478(8) Uani . . 1.000
C C15 0.3637(3) 0.10698(17) 0.8869(3) 0.0483(9) Uani . . 1.000
C C17 0.3638(3) 0.37266(16) 0.8342(3) 0.0497(9) Uani . . 1.000
C C18 0.4470(3) 0.43925(17) 0.9684(3) 0.0575(10) Uani . . 1.000
C C19 0.4211(4) 0.42420(18) 1.1078(3) 0.0665(11) Uani . . 1.000
C C20 0.4583(3) 0.32519(19) 1.1743(3) 0.0583(10) Uani . . 1.000
H H2A 0.16370 0.13280 0.29880 0.0710 Uiso calc R 1.000
H H3A 0.09370 0.16960 0.03860 0.0870 Uiso calc R 1.000
H H4A 0.05520 0.32350 -0.04550 0.0880 Uiso calc R 1.000
H H5A 0.09670 0.44300 0.13370 0.0770 Uiso calc R 1.000
H H9A 0.22220 0.30220 0.58740 0.0600 Uiso . R 1.000
H H15C 0.32330 0.00050 0.74820 0.0810 Uiso . R 1.000
H H15D 0.36900 -0.02760 0.91420 0.0810 Uiso . R 1.000
H H18A 0.55430 0.32090 1.23760 0.0700 Uiso calc R 1.000
H H18B 0.41570 0.31140 1.24040 0.0700 Uiso calc R 1.000
H H20A 0.32720 0.43510 1.07740 0.0800 Uiso calc R 1.000
H H20B 0.47240 0.46950 1.18820 0.0800 Uiso calc R 1.000
H H21A 0.54110 0.42920 0.99880 0.0690 Uiso calc R 1.000
H H21B 0.42570 0.50370 0.93290 0.0690 Uiso calc R 1.000
H H22A 0.27150 0.39340 0.78560 0.0600 Uiso calc R 1.000
H H22B 0.39610 0.37500 0.75590 0.0600 Uiso calc R 1.000

loop_
_atom_type_symbol
_atom_type_description
_atom_type_scat_dispersion_real
_atom_type_scat_dispersion_imag
_atom_type_scat_source
S S 0.1246 0.1234 'International Tables Vol C Tables 4.2.6.8 and 6.1.1.4'
O O 0.0106 0.0060 'International Tables Vol C Tables 4.2.6.8 and 6.1.1.4'
N N 0.0061 0.0033 'International Tables Vol C Tables 4.2.6.8 and 6.1.1.4'
F F 0.0171 0.0103 'International Tables Vol C Tables 4.2.6.8 and 6.1.1.4'
H H 0.0000 0.0000 'International Tables Vol C Tables 4.2.6.8 and 6.1.1.4'
C C 0.0033 0.0016 'International Tables Vol C Tables 4.2.6.8 and 6.1.1.4'

loop_
_geom_angle_atom_site_label_1
_geom_angle_atom_site_label_2
_geom_angle_atom_site_label_3
_geom_angle
_geom_angle_publ_flag
C13 S14 C15 91.95(12) n
C1 N8 C9 129.3(2) n
C9 N8 H9A 115.00 no
C1 N8 H9A 115.00 no
H15C N16 H15D 120.00 no
C15 N16 H15D 120.00 no
C15 N16 H15C 120.00 no
C2 C1 C6 117.1(2) no
N8 C1 C2 125.8(2) n
N8 C1 C6 117.1(2) n
C1 C2 C3 119.9(3) no
C2 C3 C4 121.0(3) no
C3 C4 C5 119.8(3) no
C4 C5 C6 118.6(3) no
F7 C6 C5 119.4(2) n
C1 C6 C5 123.6(2) no
F7 C6 C1 117.0(2) n
N8 C9 C11 116.8(2) n
O10 C9 N8 120.4(2) n
O10 C9 C11 122.8(2) n
C9 C11 C12 129.8(2) no
C9 C11 C15 118.7(2) no
C12 C11 C15 111.5(2) no
C11 C12 C13 113.5(2) no
C13 C12 C17 119.3(2) no
C11 C12 C17 127.1(2) no
S14 C13 C20 120.30(19) n
C12 C13 C20 128.1(2) no
S14 C13 C12 111.56(19) n
S14 C15 C11 111.52(19) n
N16 C15 C11 129.6(2) n
S14 C15 N16 118.8(2) n
C12 C17 C18 111.9(2) no
C17 C18 C19 111.7(3) no
C18 C19 C20 112.1(3) no
C13 C20 C19 109.8(2) no
C1 C2 H2A 120.00 no
C3 C2 H2A 120.00 no
C2 C3 H3A 119.00 no
C4 C3 H3A 120.00 no
C3 C4 H4A 120.00 no
C5 C4 H4A 120.00 no
C4 C5 H5A 121.00 no
C6 C5 H5A 121.00 no
C12 C17 H22A 109.00 no
C12 C17 H22B 109.00 no
C18 C17 H22A 109.00 no
C18 C17 H22B 109.00 no
H22A C17 H22B 108.00 no
C17 C18 H21A 109.00 no
C17 C18 H21B 109.00 no
C19 C18 H21A 109.00 no
C19 C18 H21B 109.00 no
H21A C18 H21B 108.00 no
C18 C19 H20A 109.00 no
C18 C19 H20B 109.00 no
C20 C19 H20A 109.00 no
C20 C19 H20B 109.00 no
H20A C19 H20B 108.00 no
C13 C20 H18A 110.00 no
C13 C20 H18B 110.00 no
C19 C20 H18A 110.00 no
C19 C20 H18B 110.00 no
H18A C20 H18B 108.00 no

loop_
_geom_bond_atom_site_label_1
_geom_bond_atom_site_label_2
_geom_bond_distance
_geom_bond_publ_flag
S14 C13 1.749(4) n
S14 C15 1.734(4) n
F7 C6 1.357(4) n
O10 C9 1.238(4) n
N8 C1 1.400(4) n
N8 C9 1.377(4) n
N16 C15 1.350(4) n
N8 H9A 0.8600 no
N16 H15C 0.8600 no
N16 H15D 0.8600 no
C1 C6 1.388(4) no
C1 C2 1.386(4) no
C2 C3 1.387(4) no
C3 C4 1.382(6) no
C4 C5 1.370(5) no
C5 C6 1.365(4) no
C9 C11 1.449(4) no
C11 C12 1.460(4) no
C11 C15 1.387(4) no
C12 C17 1.516(4) no
C12 C13 1.346(4) no
C13 C20 1.497(4) no
C17 C18 1.530(4) no
C18 C19 1.505(5) no
C19 C20 1.525(4) no
C2 H2A 0.9300 no
C3 H3A 0.9300 no
C4 H4A 0.9300 no
C5 H5A 0.9300 no
C17 H22A 0.9700 no
C17 H22B 0.9700 no
C18 H21A 0.9700 no
C18 H21B 0.9700 no
C19 H20A 0.9700 no
C19 H20B 0.9700 no
C20 H18A 0.9700 no
C20 H18B 0.9700 no

loop_
_geom_hbond_atom_site_label_D
_geom_hbond_atom_site_label_H
_geom_hbond_atom_site_label_A
_geom_hbond_site_symmetry_A
_geom_hbond_distance_DH
_geom_hbond_distance_HA
_geom_hbond_distance_DA
_geom_hbond_angle_DHA
_geom_hbond_publ_flag
N8 H9A F7 . 0.86 2.26 2.643(5) 107 yes
N16 H15C O10 . 0.86 2.16 2.733(5) 124 yes
N16 H15D O10 2_555 0.86 2.25 2.986(6) 143 yes

loop_
_geom_torsion_atom_site_label_1
_geom_torsion_atom_site_label_2
_geom_torsion_atom_site_label_3
_geom_torsion_atom_site_label_4
_geom_torsion
_geom_torsion_publ_flag
C15 S14 C13 C12 -0.1(3) no
C15 S14 C13 C20 -178.1(3) no
C13 S14 C15 N16 178.9(3) no
C13 S14 C15 C11 -0.1(3) no
C9 N8 C1 C2 16.1(5) no
C9 N8 C1 C6 -165.1(3) no
C1 N8 C9 O10 -7.0(5) no
C1 N8 C9 C11 174.7(3) no
N8 C1 C2 C3 -178.1(3) no
C6 C1 C2 C3 3.2(5) no
N8 C1 C6 F7 -1.1(4) no
N8 C1 C6 C5 179.0(3) no
C2 C1 C6 F7 177.7(3) no
C2 C1 C6 C5 -2.1(5) no
C1 C2 C3 C4 -2.8(6) no
C2 C3 C4 C5 1.3(6) no
C3 C4 C5 C6 -0.2(6) no
C4 C5 C6 F7 -179.2(3) no
C4 C5 C6 C1 0.6(6) no
O10 C9 C11 C12 164.9(3) no
O10 C9 C11 C15 -16.4(5) no
N8 C9 C11 C12 -16.9(5) no
N8 C9 C11 C15 161.9(3) no
C9 C11 C12 C13 178.4(3) no
C9 C11 C12 C17 -4.5(6) no
C15 C11 C12 C13 -0.4(4) no
C15 C11 C12 C17 176.8(3) no
C9 C11 C15 S14 -178.6(2) no
C9 C11 C15 N16 2.4(5) no
C12 C11 C15 S14 0.3(4) no
C12 C11 C15 N16 -178.6(3) no
C11 C12 C13 S14 0.3(4) no
C11 C12 C13 C20 178.1(3) no
C17 C12 C13 S14 -177.1(3) no
C17 C12 C13 C20 0.7(6) no
C11 C12 C17 C18 -160.2(3) no
C13 C12 C17 C18 16.8(5) no
S14 C13 C20 C19 -170.8(3) no
C12 C13 C20 C19 11.5(5) no
C12 C17 C18 C19 -47.1(4) no
C17 C18 C19 C20 61.4(4) no
C18 C19 C20 C13 -41.6(4) no
